data_7229462
loop_
_publ_author_name
'Lin, Rong-Guang'
'Li, Libo'
'Lin, Rui-Biao'
'Arman, Hadi'
'Chen, Banglin'

_publ_section_title
;
 Separation of C2/C1 hydrocarbons through gate-opening effect in a
 microporous metal--organic framework
;
_journal_name_full CrystEngComm
_journal_paper_doi 10.1039/C7CE01766A
_journal_year 2017
_chemical_formula_moiety 'C12 H8 Mn N2 O4, C H4 O'
_chemical_formula_sum 'C13 H12 Mn N2 O5'
_chemical_formula_weight 331.19
_space_group_crystal_system monoclinic
_space_group_IT_number 14
_space_group_name_Hall '-P 2ybc'
_space_group_name_H-M_alt 'P 1 21/c 1'
_symmetry_space_group_name_Hall '-P 2ybc'
_symmetry_space_group_name_H-M 'P 1 21/c 1'
_atom_sites_solution_hydrogens mixed
_atom_sites_solution_primary dual
_audit_creation_date 2017-04-12
_audit_creation_method
;
Olex2 1.2
(compiled 2017.03.28 svn.r3405 for OlexSys, GUI svn.r5335)
;
_audit_update_record
;
2017-07-14 deposited with the CCDC.
2017-11-01 downloaded from the CCDC.
;
_cell_angle_alpha 90
_cell_angle_beta 104.700(3)
_cell_angle_gamma 90
_cell_formula_units_Z 4
_cell_length_a 10.0292(3)
_cell_length_b 13.5724(3)
_cell_length_c 10.3629(4)
_cell_measurement_reflns_used 7694
_cell_measurement_temperature 98
_cell_measurement_theta_max 40.4640
_cell_measurement_theta_min 2.1050
_cell_volume 1364.43(8)
_computing_cell_refinement 'CrysAlisPro 1.171.38.41 (Rigaku OD, 2015)'
_computing_data_collection 'CrysAlisPro 1.171.38.41 (Rigaku OD, 2015)'
_computing_data_reduction 'CrysAlisPro 1.171.38.41 (Rigaku OD, 2015)'
_computing_molecular_graphics 'Olex2 (Dolomanov et al., 2009)'
_computing_publication_material 'Olex2 (Dolomanov et al., 2009)'
_computing_structure_refinement 'ShelXL (Sheldrick, 2015)'
_computing_structure_solution 'ShelXT (Sheldrick, 2015)'
_diffrn_ambient_temperature 98.0
_diffrn_detector 'CCD plate'
_diffrn_measured_fraction_theta_full 0.999
_diffrn_measured_fraction_theta_max 0.999
_diffrn_measurement_details
;
List of Runs (angles in degrees, time in seconds):

  # Type    Start    End  Width  t~exp~   \w     \q     \k     \f   Frames
#--------------------------------------------------------------------------
  1  \w    -68.00  55.00   0.50   30.00    --  -35.00  70.00  90.00  246
  2  \w    -68.00  31.00   0.50   30.00    --  -35.00  70.00 270.00  198
  3  \w    -72.00 -34.00   0.50   30.00    --  -35.00   0.00  90.00   76
  4  \w    -56.00 -20.00   0.50   30.00    --  -35.00  70.00   0.00   72
  5  \w   -125.00 -91.00   0.50   30.00    --  -35.00   0.00 180.00   68
;
_diffrn_measurement_device 'abstract diffractometer'
_diffrn_measurement_device_type 'Rigaku Saturn724 (2x2 bin mode)'
_diffrn_measurement_method '\w scans'
_diffrn_orient_matrix_type 'CrysAlisPro convention (1999,Acta A55,543-557)'
_diffrn_orient_matrix_UB_11 0.0073163000
_diffrn_orient_matrix_UB_12 -0.0486174000
_diffrn_orient_matrix_UB_13 0.0259690000
_diffrn_orient_matrix_UB_21 -0.0354470000
_diffrn_orient_matrix_UB_22 -0.0186075000
_diffrn_orient_matrix_UB_23 -0.0633825000
_diffrn_orient_matrix_UB_31 0.0635028000
_diffrn_orient_matrix_UB_32 -0.0047851000
_diffrn_orient_matrix_UB_33 -0.0177348000
_diffrn_radiation_monochromator graphite
_diffrn_radiation_probe x-ray
_diffrn_radiation_type MoK\a
_diffrn_radiation_wavelength 0.71073
_diffrn_reflns_av_R_equivalents 0.0295
_diffrn_reflns_av_unetI/netI 0.0228
_diffrn_reflns_Laue_measured_fraction_full 0.999
_diffrn_reflns_Laue_measured_fraction_max 0.999
_diffrn_reflns_limit_h_max 12
_diffrn_reflns_limit_h_min -10
_diffrn_reflns_limit_k_max 16
_diffrn_reflns_limit_k_min -16
_diffrn_reflns_limit_l_max 11
_diffrn_reflns_limit_l_min -12
_diffrn_reflns_number 8858
_diffrn_reflns_point_group_measured_fraction_full 0.999
_diffrn_reflns_point_group_measured_fraction_max 0.999
_diffrn_reflns_theta_full 25.242
_diffrn_reflns_theta_max 25.997
_diffrn_reflns_theta_min 2.099
_diffrn_source 'fine-focus sealed X-ray tube'
_diffrn_source_type 'Enhance (Mo) X-ray Source'
_exptl_absorpt_coefficient_mu 0.991
_exptl_absorpt_correction_T_max 1.00000
_exptl_absorpt_correction_T_min 0.78980
_exptl_absorpt_correction_type multi-scan
_exptl_absorpt_process_details
;
CrysAlisPro 1.171.38.41 (Rigaku Oxford Diffraction, 2015)
Empirical absorption correction using spherical harmonics,
 implemented in SCALE3 ABSPACK scaling algorithm.
;
_exptl_crystal_colour 'clear colourless'
_exptl_crystal_colour_lustre clear
_exptl_crystal_colour_primary colourless
_exptl_crystal_density_diffrn 1.612
_exptl_crystal_description plate
_exptl_crystal_F_000 676
_exptl_crystal_size_max 0.3
_exptl_crystal_size_mid 0.2
_exptl_crystal_size_min 0.1
_refine_diff_density_max 1.060
_refine_diff_density_min -0.439
_refine_diff_density_rms 0.110
_refine_ls_extinction_method none
_refine_ls_goodness_of_fit_ref 1.074
_refine_ls_hydrogen_treatment constr
_refine_ls_matrix_type full
_refine_ls_number_parameters 203
_refine_ls_number_reflns 2678
_refine_ls_number_restraints 0
_refine_ls_restrained_S_all 1.074
_refine_ls_R_factor_all 0.0640
_refine_ls_R_factor_gt 0.0599
_refine_ls_shift/su_max 0.000
_refine_ls_shift/su_mean 0.000
_refine_ls_structure_factor_coef Fsqd
_refine_ls_weighting_details 'w=1/[\s^2^(Fo^2^)+(0.0150P)^2^+12.0000P] where P=(Fo^2^+2Fc^2^)/3'
_refine_ls_weighting_scheme calc
_refine_ls_wR_factor_gt 0.1374
_refine_ls_wR_factor_ref 0.1389
_reflns_Friedel_coverage 0.000
_reflns_number_gt 2455
_reflns_number_total 2678
_reflns_threshold_expression 'I > 2\s(I)'
_cod_data_source_file c7ce01766a2.cif
_cod_data_source_block cd1570
_cod_database_code 7229462
_shelx_shelxl_version_number 2014/7
_chemical_oxdiff_formula 'Mn1 C12 H10 N2'
_shelx_space_group_comment
;
The symmetry employed for this shelxl refinement is uniquely defined
by the following loop, which should always be used as a source of
symmetry information in preference to the above space-group names.
They are only intended as comments.
;
_reflns_odcompleteness_completeness 99.97
_reflns_odcompleteness_iscentric 1
_reflns_odcompleteness_theta 26.32
_olex2_refinement_description
;
1. Fixed Uiso
 At 1.2 times of:
  All C(H) groups
 At 1.5 times of:
  All C(H,H,H,H,H,H) groups, All O(H) groups
2. Others
 Fixed Sof: O5A(0.5) H5A(0.5) O5B(0.5) H5B(0.5) H13A(0.5) H13B(0.5) H13C(0.5)
 H13D(0.5) H13E(0.5) H13F(0.5)
3.a Riding coordinates:
 O5A(H5A), O5B(H5B)
3.b Aromatic/amide H refined with riding coordinates:
 C1(H1), C2(H2), C4(H4), C5(H5), C7(H7), C8(H8), C10(H10), C11(H11)
3.c Idealised Me refined as rotating group:
 C13(H13A,H13B,H13C), C13(H13D,H13E,H13F)
;
_olex2_exptl_crystal_mounting_method 'nylon loop'
_olex2_submission_special_instructions 'No special instructions were received'
_oxdiff_exptl_absorpt_empirical_details
;
Empirical correction (ABSPACK) includes:
- Absorption correction using spherical harmonics
- Frame scaling
- Detector area scaling
;
_oxdiff_exptl_absorpt_empirical_full_max 1.205
_oxdiff_exptl_absorpt_empirical_full_min 0.886

loop_
_space_group_symop_operation_xyz
'x, y, z'
'-x, y+1/2, -z+1/2'
'-x, -y, -z'
'x, -y-1/2, z-1/2'

loop_
_atom_site_label
_atom_site_type_symbol
_atom_site_fract_x
_atom_site_fract_y
_atom_site_fract_z
_atom_site_U_iso_or_equiv
_atom_site_adp_type
_atom_site_occupancy
_atom_site_site_symmetry_order
_atom_site_calc_flag
_atom_site_refinement_flags_posn
_atom_site_refinement_flags_adp
_atom_site_refinement_flags_occupancy
_atom_site_disorder_assembly
_atom_site_disorder_group
Mn1 Mn 0.5000 0.5000 0.5000 0.0112(2) Uani 1 2 d S T P . .
Mn2 Mn 1.0000 0.5000 0.5000 0.0108(2) Uani 1 2 d S T P . .
O1 O 0.6682(3) 0.5877(2) 0.6125(3) 0.0182(7) Uani 1 1 d . . . . .
O2 O 0.8861(3) 0.5333(2) 0.6474(3) 0.0157(6) Uani 1 1 d . . . . .
O3 O 0.6140(3) 0.4643(2) 0.3541(3) 0.0161(6) Uani 1 1 d . . . . .
O4 O 0.8331(3) 0.4176(2) 0.3757(3) 0.0162(6) Uani 1 1 d . . . . .
N1 N 0.9313(4) 0.8581(3) 0.8858(4) 0.0154(7) Uani 1 1 d . . . . .
N2 N 0.5729(4) 0.1389(3) 0.1165(4) 0.0154(7) Uani 1 1 d . . . . .
C1 C 0.9718(5) 0.7688(3) 0.9349(5) 0.0205(9) Uani 1 1 d . . . . .
H1 H 1.0301 0.7645 1.0227 0.025 Uiso 1 1 calc R . . . .
C2 C 0.9336(5) 0.6823(3) 0.8649(5) 0.0199(9) Uani 1 1 d . . . . .
H2 H 0.9679 0.6207 0.9027 0.024 Uiso 1 1 calc R . . . .
C3 C 0.8446(4) 0.6870(3) 0.7388(4) 0.0150(9) Uani 1 1 d . . . . .
C4 C 0.7997(5) 0.7791(3) 0.6870(5) 0.0200(9) Uani 1 1 d . . . . .
H4 H 0.7378 0.7852 0.6012 0.024 Uiso 1 1 calc R . . . .
C5 C 0.8472(5) 0.8622(3) 0.7632(5) 0.0223(10) Uani 1 1 d . . . . .
H5 H 0.8185 0.9251 0.7262 0.027 Uiso 1 1 calc R . . . .
C6 C 0.7962(4) 0.5942(3) 0.6584(4) 0.0132(8) Uani 1 1 d . . . . .
C7 C 0.7049(4) 0.1681(3) 0.1457(4) 0.0182(9) Uani 1 1 d . . . . .
H7 H 0.7698 0.1285 0.1166 0.022 Uiso 1 1 calc R . . . .
C8 C 0.7504(4) 0.2530(3) 0.2158(5) 0.0200(9) Uani 1 1 d . . . . .
H8 H 0.8450 0.2708 0.2348 0.024 Uiso 1 1 calc R . . . .
C9 C 0.6575(4) 0.3123(3) 0.2585(4) 0.0132(8) Uani 1 1 d . . . . .
C10 C 0.5209(5) 0.2834(4) 0.2279(5) 0.0233(10) Uani 1 1 d . . . . .
H10 H 0.4537 0.3222 0.2545 0.028 Uiso 1 1 calc R . . . .
C11 C 0.4836(5) 0.1963(4) 0.1573(5) 0.0266(11) Uani 1 1 d . . . . .
H11 H 0.3896 0.1766 0.1370 0.032 Uiso 1 1 calc R . . . .
C12 C 0.7050(4) 0.4064(3) 0.3363(4) 0.0131(8) Uani 1 1 d . . . . .
O5A O 0.3388(14) 0.4781(9) -0.0339(11) 0.080(4) Uani 0.5 1 d . . . A 1
H5A H 0.4164 0.4925 -0.0456 0.120 Uiso 0.5 1 d R . . A 1
O5B O 0.4007(13) 0.4828(8) 0.0877(10) 0.066(3) Uani 0.5 1 d . . . A 2
H5B H 0.4775 0.5113 0.1059 0.099 Uiso 0.5 1 d R . . A 2
C13 C 0.3044(11) 0.5463(6) 0.0617(8) 0.074(3) Uani 1 1 d . . . . .
H13A H 0.2988 0.6134 0.0259 0.111 Uiso 0.5 1 calc GR . . A 1
H13B H 0.3760 0.5434 0.1459 0.111 Uiso 0.5 1 calc GR . . A 1
H13C H 0.2154 0.5278 0.0776 0.111 Uiso 0.5 1 calc GR . . A 1
H13D H 0.2403 0.5306 -0.0242 0.111 Uiso 0.5 1 calc GR . . A 2
H13E H 0.3437 0.6119 0.0573 0.111 Uiso 0.5 1 calc GR . . A 2
H13F H 0.2550 0.5452 0.1321 0.111 Uiso 0.5 1 calc GR . . A 2

loop_
_atom_site_aniso_label
_atom_site_aniso_U_11
_atom_site_aniso_U_22
_atom_site_aniso_U_33
_atom_site_aniso_U_23
_atom_site_aniso_U_13
_atom_site_aniso_U_12
Mn1 0.0116(4) 0.0079(4) 0.0132(4) -0.0005(3) 0.0016(3) 0.0001(3)
Mn2 0.0103(4) 0.0074(4) 0.0138(4) -0.0003(3) 0.0016(3) 0.0001(3)
O1 0.0149(15) 0.0146(15) 0.0239(16) -0.0069(13) 0.0026(12) -0.0025(12)
O2 0.0162(15) 0.0135(15) 0.0179(15) -0.0029(12) 0.0051(12) 0.0000(12)
O3 0.0197(15) 0.0120(14) 0.0181(15) -0.0021(12) 0.0072(12) 0.0003(12)
O4 0.0164(15) 0.0125(15) 0.0180(15) -0.0012(12) 0.0010(12) -0.0030(12)
N1 0.0170(18) 0.0108(17) 0.0179(18) -0.0021(14) 0.0034(14) -0.0032(14)
N2 0.0174(18) 0.0106(17) 0.0181(18) -0.0020(14) 0.0045(14) -0.0024(14)
C1 0.020(2) 0.020(2) 0.019(2) -0.0011(18) 0.0009(18) -0.0030(18)
C2 0.022(2) 0.011(2) 0.025(2) 0.0009(18) 0.0044(19) -0.0002(17)
C3 0.015(2) 0.014(2) 0.018(2) -0.0030(17) 0.0075(16) -0.0036(16)
C4 0.023(2) 0.016(2) 0.019(2) -0.0023(18) 0.0014(18) -0.0014(18)
C5 0.027(2) 0.016(2) 0.024(2) -0.0003(19) 0.0053(19) 0.0004(19)
C6 0.016(2) 0.012(2) 0.013(2) -0.0012(16) 0.0065(16) -0.0037(16)
C7 0.014(2) 0.019(2) 0.021(2) -0.0017(18) 0.0034(17) 0.0030(17)
C8 0.013(2) 0.021(2) 0.026(2) -0.0022(19) 0.0043(18) -0.0019(18)
C9 0.015(2) 0.012(2) 0.0120(19) 0.0023(16) 0.0021(16) -0.0009(16)
C10 0.015(2) 0.021(2) 0.033(3) -0.011(2) 0.0067(19) -0.0005(18)
C11 0.015(2) 0.027(3) 0.038(3) -0.012(2) 0.008(2) -0.0068(19)
C12 0.017(2) 0.012(2) 0.0107(19) 0.0016(16) 0.0041(16) -0.0017(16)
O5A 0.097(9) 0.072(8) 0.057(7) -0.029(6) -0.005(6) 0.006(7)
O5B 0.093(8) 0.054(6) 0.042(6) 0.003(5) 0.001(5) 0.026(6)
C13 0.120(8) 0.054(5) 0.045(4) -0.011(4) 0.016(5) -0.012(5)

loop_
_atom_type_symbol
_atom_type_description
_atom_type_scat_dispersion_real
_atom_type_scat_dispersion_imag
_atom_type_scat_source
C C 0.0033 0.0016 'International Tables Vol C Tables 4.2.6.8 and 6.1.1.4'
H H 0.0000 0.0000 'International Tables Vol C Tables 4.2.6.8 and 6.1.1.4'
Mn Mn 0.3368 0.7283 'International Tables Vol C Tables 4.2.6.8 and 6.1.1.4'
N N 0.0061 0.0033 'International Tables Vol C Tables 4.2.6.8 and 6.1.1.4'
O O 0.0106 0.0060 'International Tables Vol C Tables 4.2.6.8 and 6.1.1.4'

loop_
_geom_angle_atom_site_label_1
_geom_angle_atom_site_label_2
_geom_angle_atom_site_label_3
_geom_angle
_geom_angle_site_symmetry_1
_geom_angle_site_symmetry_3
O1 Mn1 O1 180.0 3_666 .
O1 Mn1 O3 91.23(11) 3_666 3_666
O1 Mn1 O3 88.78(11) 3_666 .
O1 Mn1 O3 88.77(11) . 3_666
O1 Mn1 O3 91.23(11) . .
O1 Mn1 N2 93.97(12) . 4_566
O1 Mn1 N2 86.03(12) . 2_655
O1 Mn1 N2 93.97(12) 3_666 2_655
O1 Mn1 N2 86.03(12) 3_666 4_566
O3 Mn1 O3 180.0 . 3_666
O3 Mn1 N2 88.29(12) 3_666 4_566
O3 Mn1 N2 91.71(12) . 4_566
O3 Mn1 N2 88.29(12) . 2_655
O3 Mn1 N2 91.71(12) 3_666 2_655
N2 Mn1 N2 180.0 4_566 2_655
O2 Mn2 O2 180.0 3_766 .
O2 Mn2 N1 87.40(12) 3_766 4_575
O2 Mn2 N1 92.60(12) 3_766 2_746
O2 Mn2 N1 92.60(12) . 4_575
O2 Mn2 N1 87.40(12) . 2_746
O4 Mn2 O2 93.52(11) 3_766 3_766
O4 Mn2 O2 93.52(11) . .
O4 Mn2 O2 86.48(11) . 3_766
O4 Mn2 O2 86.48(11) 3_766 .
O4 Mn2 O4 180.0 3_766 .
O4 Mn2 N1 92.39(12) . 4_575
O4 Mn2 N1 92.39(12) 3_766 2_746
O4 Mn2 N1 87.61(12) . 2_746
O4 Mn2 N1 87.61(12) 3_766 4_575
N1 Mn2 N1 180.00(17) 4_575 2_746
C6 O1 Mn1 146.3(3) . .
C6 O2 Mn2 136.2(3) . .
C12 O3 Mn1 140.8(3) . .
C12 O4 Mn2 146.7(3) . .
C1 N1 Mn2 123.2(3) . 2_756
C5 N1 Mn2 119.6(3) . 2_756
C5 N1 C1 117.2(4) . .
C7 N2 Mn1 122.3(3) . 2_645
C11 N2 Mn1 120.3(3) . 2_645
C11 N2 C7 117.4(4) . .
N1 C1 H1 118.2 . .
N1 C1 C2 123.6(4) . .
C2 C1 H1 118.2 . .
C1 C2 H2 120.6 . .
C1 C2 C3 118.9(4) . .
C3 C2 H2 120.6 . .
C2 C3 C4 118.3(4) . .
C2 C3 C6 121.3(4) . .
C4 C3 C6 120.4(4) . .
C3 C4 H4 120.7 . .
C5 C4 C3 118.7(4) . .
C5 C4 H4 120.7 . .
N1 C5 C4 123.3(4) . .
N1 C5 H5 118.4 . .
C4 C5 H5 118.4 . .
O1 C6 C3 114.9(4) . .
O2 C6 O1 127.7(4) . .
O2 C6 C3 117.4(4) . .
N2 C7 H7 118.6 . .
N2 C7 C8 122.9(4) . .
C8 C7 H7 118.6 . .
C7 C8 H8 120.2 . .
C7 C8 C9 119.6(4) . .
C9 C8 H8 120.2 . .
C8 C9 C12 120.7(4) . .
C10 C9 C8 117.9(4) . .
C10 C9 C12 121.3(4) . .
C9 C10 H10 120.6 . .
C9 C10 C11 118.8(4) . .
C11 C10 H10 120.6 . .
N2 C11 C10 123.4(4) . .
N2 C11 H11 118.3 . .
C10 C11 H11 118.3 . .
O3 C12 O4 126.8(4) . .
O3 C12 C9 117.6(4) . .
O4 C12 C9 115.6(4) . .
C13 O5A H5A 109.7 . .
C13 O5B H5B 109.8 . .
O5A C13 H13A 109.5 . .
O5A C13 H13B 109.5 . .
O5A C13 H13C 109.5 . .
O5B C13 H13D 109.5 . .
O5B C13 H13E 109.5 . .
O5B C13 H13F 109.5 . .
H13A C13 H13B 109.5 . .
H13A C13 H13C 109.5 . .
H13B C13 H13C 109.5 . .
H13D C13 H13E 109.5 . .
H13D C13 H13F 109.5 . .
H13E C13 H13F 109.5 . .

loop_
_geom_bond_atom_site_label_1
_geom_bond_atom_site_label_2
_geom_bond_distance
_geom_bond_site_symmetry_2
Mn1 O1 2.150(3) 3_666
Mn1 O1 2.150(3) .
Mn1 O3 2.169(3) 3_666
Mn1 O3 2.169(3) .
Mn1 N2 2.258(4) 4_566
Mn1 N2 2.258(4) 2_655
Mn2 O2 2.175(3) .
Mn2 O2 2.175(3) 3_766
Mn2 O4 2.149(3) .
Mn2 O4 2.149(3) 3_766
Mn2 N1 2.274(4) 4_575
Mn2 N1 2.274(3) 2_746
O1 C6 1.254(5) .
O2 C6 1.249(5) .
O3 C12 1.253(5) .
O4 C12 1.255(5) .
N1 Mn2 2.274(3) 2_756
N1 C1 1.337(6) .
N1 C5 1.336(6) .
N2 Mn1 2.258(4) 2_645
N2 C7 1.341(6) .
N2 C11 1.334(6) .
C1 H1 0.9500 .
C1 C2 1.381(6) .
C2 H2 0.9500 .
C2 C3 1.384(6) .
C3 C4 1.391(6) .
C3 C6 1.520(6) .
C4 H4 0.9500 .
C4 C5 1.390(6) .
C5 H5 0.9500 .
C7 H7 0.9500 .
C7 C8 1.377(6) .
C8 H8 0.9500 .
C8 C9 1.387(6) .
C9 C10 1.382(6) .
C9 C12 1.520(6) .
C10 H10 0.9500 .
C10 C11 1.390(7) .
C11 H11 0.9500 .
O5A H5A 0.8405 .
O5A C13 1.460(13) .
O5B H5B 0.8401 .
O5B C13 1.271(13) .
C13 H13A 0.9800 .
C13 H13B 0.9800 .
C13 H13C 0.9800 .
C13 H13D 0.9800 .
C13 H13E 0.9800 .
C13 H13F 0.9800 .

loop_
_geom_torsion_atom_site_label_1
_geom_torsion_atom_site_label_2
_geom_torsion_atom_site_label_3
_geom_torsion_atom_site_label_4
_geom_torsion
_geom_torsion_site_symmetry_1
Mn1 O1 C6 O2 0.1(8) .
Mn1 O1 C6 C3 -178.6(4) .
Mn1 O3 C12 O4 -85.4(6) .
Mn1 O3 C12 C9 94.9(5) .
Mn1 N2 C7 C8 179.5(3) 2_645
Mn1 N2 C11 C10 -179.2(4) 2_645
Mn2 O2 C6 O1 84.4(6) .
Mn2 O2 C6 C3 -96.9(4) .
Mn2 O4 C12 O3 11.6(8) .
Mn2 O4 C12 C9 -168.7(3) .
Mn2 N1 C1 C2 -178.2(4) 2_756
Mn2 N1 C5 C4 -179.6(4) 2_756
N1 C1 C2 C3 -2.4(7) .
N2 C7 C8 C9 -0.4(7) .
C1 N1 C5 C4 0.9(7) .
C1 C2 C3 C4 1.3(7) .
C1 C2 C3 C6 -178.5(4) .
C2 C3 C4 C5 0.7(7) .
C2 C3 C6 O1 129.2(4) .
C2 C3 C6 O2 -49.7(6) .
C3 C4 C5 N1 -1.9(7) .
C4 C3 C6 O1 -50.7(6) .
C4 C3 C6 O2 130.5(4) .
C5 N1 C1 C2 1.3(7) .
C6 C3 C4 C5 -179.5(4) .
C7 N2 C11 C10 -0.2(8) .
C7 C8 C9 C10 -0.2(7) .
C7 C8 C9 C12 179.9(4) .
C8 C9 C10 C11 0.6(7) .
C8 C9 C12 O3 169.2(4) .
C8 C9 C12 O4 -10.5(6) .
C9 C10 C11 N2 -0.4(8) .
C10 C9 C12 O3 -10.6(6) .
C10 C9 C12 O4 169.6(4) .
C11 N2 C7 C8 0.6(7) .
C12 C9 C10 C11 -179.6(4) .
